data_1528872
loop_
_publ_author_name
'Sher, F.'
'Attfield, J.P.'

_publ_section_title
;
 Synthesis, structure and magnetic properties of Ba2 Cr Mo O6
;
_journal_name_full 'Solid State Sciences'
_journal_page_first 277
_journal_page_last 278
_journal_volume 8
_journal_year 2006
_chemical_formula_sum 'Ba2 Cr Mo O6'
_chemical_name_systematic 'Ba2 (Cr Mo O6)'
_space_group_IT_number 194
_symmetry_space_group_name_Hall '-P 6c 2c'
_symmetry_space_group_name_H-M 'P 63/m m c'
_cell_angle_alpha 90
_cell_angle_beta 90
_cell_angle_gamma 120
_cell_formula_units_Z 3
_cell_length_a 5.7155
_cell_length_b 5.7155
_cell_length_c 13.951
_cell_volume 394.679
_citation_journal_id_ASTM SSSCFJ
_cod_data_source_file Sher_SSSCFJ_2006_888.cif
_cod_data_source_block Ba2Cr1Mo1O6
_cod_original_cell_volume 394.6794
_cod_original_formula_sum 'Ba2 Cr1 Mo1 O6'
_cod_database_code 1528872

loop_
_symmetry_equiv_pos_as_xyz
x,y,z
x-y,x,z+1/2
-y,x-y,z
-x,-y,z+1/2
-x+y,-x,z
y,-x+y,z+1/2
-y,-x,-z+1/2
x-y,-y,-z
x,x-y,-z+1/2
y,x,-z
-x+y,y,-z+1/2
-x,-x+y,-z
-x,-y,-z
-x+y,-x,-z-1/2
y,-x+y,-z
x,y,-z-1/2
x-y,x,-z
-y,x-y,-z-1/2
y,x,z-1/2
-x+y,y,z
-x,-x+y,z-1/2
-y,-x,z
x-y,-y,z-1/2
x,x-y,z

loop_
_atom_site_label
_atom_site_type_symbol
_atom_site_fract_x
_atom_site_fract_y
_atom_site_fract_z
_atom_site_occupancy
_atom_site_U_iso_or_equiv
Ba2 Ba+2 0.3333 0.6667 0.0954 1 0.0
Mo1 Mo+5 0 0 0 0.71 0.0
O1 O-2 0.5345 0.069 0.25 1 0.0
O2 O-2 0.8205 0.641 0.0772 1 0.0
Mo2 Mo+5 0.3333 0.6667 0.8426 0.39 0.0
Cr1 Cr+3 0 0 0 0.29 0.0
Cr2 Cr+3 0.3333 0.6667 0.8426 0.61 0.0
Ba1 Ba+2 0 0 0.25 1 0.0
